data_4323558
loop_
_publ_author_name
'Pingrong Wei'
'David A. Atwood'

_publ_section_title
;
 Bimetallic Borate Derivatives of the Salen Ligands
;
_journal_name_full 'Inorganic Chemistry'
_journal_page_first 4060
_journal_page_last 4065
_journal_paper_doi 10.1021/ic970089i
_journal_volume 36
_journal_year 1997
_chemical_formula_sum 'C40 H68 B2 N2 O6'
_chemical_formula_weight 694.58
_chemical_name_common Salen(tBu)(B(OEt2)2)2
_chemical_name_systematic
;
 ?
;
_space_group_IT_number 2
_symmetry_cell_setting triclinic
_symmetry_space_group_name_Hall '-P 1'
_symmetry_space_group_name_H-M 'P -1'
_atom_sites_solution_hydrogens geom
_atom_sites_solution_primary direct
_atom_sites_solution_secondary difmap
_audit_creation_method SHELXL
_cell_angle_alpha 81.385(2)
_cell_angle_beta 82.566(2)
_cell_angle_gamma 70.793(2)
_cell_formula_units_Z 2
_cell_length_a 10.4741(11)
_cell_length_b 11.1625(12)
_cell_length_c 19.861(2)
_cell_measurement_temperature 298(2)
_cell_volume 2160.1(4)
_computing_structure_refinement 'SHELXL-93 (Sheldrick, 1993)'
_computing_structure_solution 'SHELXS-86 (Sheldrick, 1990)'
_diffrn_ambient_temperature 298(2)
_diffrn_measurement_device 'SIEMENS CCD'
_diffrn_radiation_monochromator graphite
_diffrn_radiation_source 'fine-focus sealed tube'
_diffrn_radiation_type MoK\a
_diffrn_radiation_wavelength 0.71073
_diffrn_reflns_av_R_equivalents 0.0433
_diffrn_reflns_av_sigmaI/netI 0.0548
_diffrn_reflns_limit_h_max 13
_diffrn_reflns_limit_h_min -13
_diffrn_reflns_limit_k_max 14
_diffrn_reflns_limit_k_min -14
_diffrn_reflns_limit_l_max 26
_diffrn_reflns_limit_l_min -22
_diffrn_reflns_number 4618
_diffrn_reflns_theta_max 17.50
_diffrn_reflns_theta_min 1.04
_exptl_absorpt_coefficient_mu 0.069
_exptl_crystal_colour pale_yellow
_exptl_crystal_density_diffrn 1.068
_exptl_crystal_description prism
_exptl_crystal_F_000 760
_exptl_crystal_size_max 0.35
_exptl_crystal_size_mid 0.20
_exptl_crystal_size_min 0.06
_refine_diff_density_max 0.404
_refine_diff_density_min -0.170
_refine_diff_density_rms 0.048
_refine_ls_extinction_method none
_refine_ls_goodness_of_fit_all 1.263
_refine_ls_goodness_of_fit_obs 1.409
_refine_ls_matrix_type full
_refine_ls_number_parameters 448
_refine_ls_number_reflns 2573
_refine_ls_number_restraints 0
_refine_ls_restrained_S_all 1.411
_refine_ls_restrained_S_obs 1.409
_refine_ls_R_factor_all 0.1312
_refine_ls_R_factor_obs 0.0906
_refine_ls_shift/esd_max 0.043
_refine_ls_shift/esd_mean 0.002
_refine_ls_structure_factor_coef Fsqd
_refine_ls_weighting_details 'w=1/[\s^2^(Fo^2^)+(0.0486P)^2^+5.7894P] where P=(Fo^2^+2Fc^2^)/3'
_refine_ls_weighting_scheme calc
_refine_ls_wR_factor_all 0.2289
_refine_ls_wR_factor_obs 0.1904
_reflns_number_observed 1826
_reflns_number_total 2623
_reflns_observed_criterion >2sigma(I)
_cod_data_source_file ic970089i_1.cif
_cod_data_source_block j
_cod_depositor_comments
;
The following automatic conversions were performed:

'_refine_ls_weighting_scheme' value 'calc
w=1/[\s^2^(Fo^2^)+(0.0486P)^2^+5.7894P] where P=(Fo^2^+2Fc^2^)/3' was
changed to 'calc'. New tag '_refine_ls_weighting_details' was
created. The value of the new tag was set to
'w=1/[\s^2^(Fo^2^)+(0.0486P)^2^+5.7894P] where P=(Fo^2^+2Fc^2^)/3'.

Automatic conversion script
Id: cif_fix_values 3143 2015-03-26 13:38:13Z robertas 
;
_cod_database_code 4323558

loop_
_symmetry_equiv_pos_as_xyz
'x, y, z'
'-x, -y, -z'

loop_
_atom_site_aniso_label
_atom_site_aniso_U_11
_atom_site_aniso_U_22
_atom_site_aniso_U_33
_atom_site_aniso_U_23
_atom_site_aniso_U_13
_atom_site_aniso_U_12
B1 0.052(12) 0.070(11) 0.078(14) -0.023(10) -0.022(10) -0.014(10)
B2 0.084(13) 0.032(9) 0.061(11) -0.004(10) -0.014(10) -0.009(10)
O1 0.074(6) 0.077(5) 0.086(5) -0.022(5) 0.003(5) -0.041(5)
O2 0.061(5) 0.096(6) 0.067(6) -0.013(5) -0.016(5) -0.018(4)
O3 0.062(6) 0.062(5) 0.088(6) -0.001(4) 0.009(5) -0.005(5)
O4 0.080(6) 0.050(5) 0.098(6) -0.014(5) 0.015(5) -0.029(5)
O5 0.065(7) 0.068(5) 0.055(5) -0.022(4) -0.006(5) -0.016(5)
O6 0.075(5) 0.043(6) 0.083(7) -0.015(5) -0.015(5) -0.010(4)
N1 0.061(7) 0.059(8) 0.059(7) 0.005(6) -0.012(6) -0.017(6)
N2 0.050(6) 0.053(7) 0.063(8) 0.000(7) -0.003(5) -0.011(5)
C1 0.135(15) 0.143(13) 0.132(12) -0.060(11) 0.026(10) -0.097(12)
C2 0.146(16) 0.247(22) 0.265(22) -0.112(17) 0.014(15) -0.129(17)
C3 0.087(10) 0.143(12) 0.087(11) 0.002(10) 0.003(9) -0.058(9)
C4 0.239(19) 0.201(17) 0.078(11) -0.052(11) 0.036(11) -0.141(15)
C5 0.065(11) 0.127(12) 0.128(12) -0.007(10) 0.022(10) -0.007(10)
C6 0.087(14) 0.211(19) 0.221(19) 0.021(15) 0.029(12) -0.037(13)
C7 0.109(12) 0.064(10) 0.152(13) -0.014(9) 0.017(9) -0.041(9)
C8 0.215(19) 0.167(16) 0.177(16) -0.053(13) 0.028(14) -0.141(16)
C9 0.069(12) 0.063(10) 0.051(10) -0.032(10) 0.009(10) -0.035(10)
C10 0.049(9) 0.049(9) 0.063(10) -0.020(8) 0.003(8) -0.001(8)
C11 0.058(8) 0.062(8) 0.060(9) -0.003(8) -0.010(7) -0.027(8)
C12 0.085(9) 0.066(8) 0.090(10) -0.017(7) 0.005(7) -0.009(7)
C13 0.110(10) 0.080(9) 0.093(9) -0.032(7) -0.008(7) -0.033(8)
C14 0.105(11) 0.069(8) 0.084(9) -0.021(7) -0.027(8) -0.005(8)
C15 0.052(8) 0.075(10) 0.061(9) -0.013(9) 0.001(8) -0.012(7)
C16 0.049(9) 0.064(9) 0.071(11) -0.015(9) -0.001(8) -0.012(8)
C17 0.078(9) 0.118(11) 0.058(9) -0.020(8) -0.023(9) -0.034(9)
C18 0.274(23) 0.223(21) 0.220(21) -0.142(17) -0.210(20) 0.142(19)
C19 0.317(27) 0.441(35) 0.145(16) 0.066(18) -0.114(16) -0.322(29)
C20 0.133(13) 0.209(17) 0.074(10) -0.034(10) -0.013(10) -0.021(12)
C21 0.053(9) 0.081(11) 0.060(10) -0.030(7) 0.004(8) -0.028(9)
C22 0.050(9) 0.081(12) 0.046(9) 0.003(10) -0.014(9) -0.037(9)
C23 0.070(9) 0.059(10) 0.054(9) -0.011(7) -0.001(8) -0.025(9)
C24 0.084(9) 0.059(9) 0.064(8) 0.008(6) -0.009(8) -0.018(8)
C25 0.061(9) 0.050(8) 0.078(10) 0.002(7) -0.010(8) -0.011(6)
C26 0.048(7) 0.052(11) 0.065(12) -0.012(8) -0.003(6) -0.017(6)
C27 0.063(8) 0.037(11) 0.051(11) -0.005(11) -0.012(7) -0.011(7)
C28 0.043(7) 0.059(12) 0.057(11) -0.026(8) 0.003(6) -0.006(6)
C29 0.052(7) 0.046(10) 0.063(10) -0.012(9) 0.000(7) -0.019(6)
C30 0.088(10) 0.065(9) 0.074(9) -0.002(7) -0.010(7) -0.025(7)
C34 0.054(8) 0.066(10) 0.051(8) 0.002(9) -0.013(6) -0.015(7)
C35 0.045(7) 0.049(12) 0.053(10) -0.007(9) -0.003(7) -0.011(6)
C36 0.073(9) 0.068(9) 0.070(9) -0.021(8) -0.002(8) -0.019(8)
C37 0.093(10) 0.103(10) 0.121(11) -0.053(9) 0.020(8) -0.041(9)
C38 0.176(14) 0.113(11) 0.080(10) -0.024(9) -0.044(10) -0.053(10)
C39 0.098(10) 0.078(9) 0.106(10) -0.036(7) -0.006(8) -0.038(8)
C40 0.044(7) 0.032(11) 0.071(12) -0.003(11) 0.002(7) -0.009(7)

loop_
_atom_site_label
_atom_site_type_symbol
_atom_site_fract_x
_atom_site_fract_y
_atom_site_fract_z
_atom_site_U_iso_or_equiv
_atom_site_thermal_displace_type
_atom_site_occupancy
_atom_site_calc_flag
_atom_site_refinement_flags
_atom_site_disorder_group
B1 B 0.7145(16) 0.6324(15) 0.4353(9) 0.065(4) Uani 1 d . .
B2 B 0.9453(17) 0.3216(13) 0.2457(7) 0.061(4) Uani 1 d . .
O1 O 0.8098(8) 0.6882(7) 0.3973(3) 0.074(2) Uani 1 d . .
O2 O 0.7417(7) 0.5933(7) 0.5047(5) 0.075(2) Uani 1 d . .
O3 O 1.0802(9) 0.2387(7) 0.2345(4) 0.076(2) Uani 1 d . .
O4 O 0.8575(7) 0.2591(8) 0.2850(4) 0.075(2) Uani 1 d . .
O5 O 0.5717(8) 0.7151(6) 0.4297(4) 0.063(2) Uani 1 d . .
O6 O 0.8856(7) 0.3827(9) 0.1790(4) 0.068(2) Uani 1 d . .
N1 N 0.7301(10) 0.5120(8) 0.3962(5) 0.061(3) Uani 1 d . .
N2 N 0.9412(8) 0.4324(11) 0.2871(5) 0.057(2) Uani 1 d . .
C1 C 0.8477(16) 0.7746(14) 0.4264(7) 0.122(5) Uani 1 d . .
H1A H 0.7890(16) 0.8598(14) 0.4123(7) 0.146 Uiso 1 calc R .
H1B H 0.8319(16) 0.7589(14) 0.4757(7) 0.146 Uiso 1 calc R .
C2 C 0.9803(18) 0.7728(18) 0.4109(10) 0.197(9) Uani 1 d . .
H2A H 0.9962(18) 0.8360(18) 0.4336(10) 0.295 Uiso 1 calc R .
H2B H 0.9970(18) 0.7910(18) 0.3624(10) 0.295 Uiso 1 calc R .
H2C H 1.0401(18) 0.6899(18) 0.4260(10) 0.295 Uiso 1 calc R .
C3 C 0.6455(13) 0.5605(13) 0.5547(7) 0.103(4) Uani 1 d . .
H3A H 0.6645(13) 0.4686(13) 0.5606(7) 0.124 Uiso 1 calc R .
H3B H 0.5552(13) 0.5995(13) 0.5393(7) 0.124 Uiso 1 calc R .
C4 C 0.6502(17) 0.6027(15) 0.6184(7) 0.156(7) Uani 1 d . .
H4A H 0.5846(17) 0.5796(15) 0.6516(7) 0.233 Uiso 1 calc R .
H4B H 0.6301(17) 0.6938(15) 0.6126(7) 0.233 Uiso 1 calc R .
H4C H 0.7393(17) 0.5631(15) 0.6339(7) 0.233 Uiso 1 calc R .
C5 C 1.1707(15) 0.2883(13) 0.1905(7) 0.116(5) Uani 1 d . .
H5A H 1.1530(15) 0.3766(13) 0.1976(7) 0.139 Uiso 1 calc R .
H5B H 1.1543(15) 0.2872(13) 0.1436(7) 0.139 Uiso 1 calc R .
C6 C 1.3092(16) 0.2198(17) 0.1997(9) 0.184(8) Uani 1 d . .
H6A H 1.3660(16) 0.2583(17) 0.1681(9) 0.277 Uiso 1 calc R .
H6B H 1.3283(16) 0.1327(17) 0.1916(9) 0.277 Uiso 1 calc R .
H6C H 1.3270(16) 0.2222(17) 0.2456(9) 0.277 Uiso 1 calc R .
C7 C 0.8530(13) 0.1436(12) 0.2670(7) 0.107(4) Uani 1 d . .
H7A H 0.9291(13) 0.0739(12) 0.2843(7) 0.129 Uiso 1 calc R .
H7B H 0.8610(13) 0.1468(12) 0.2176(7) 0.129 Uiso 1 calc R .
C8 C 0.7280(18) 0.1203(15) 0.2946(8) 0.167(7) Uani 1 d . .
H8A H 0.7273(18) 0.0410(15) 0.2816(8) 0.250 Uiso 1 calc R .
H8B H 0.6527(18) 0.1886(15) 0.2769(8) 0.250 Uiso 1 calc R .
H8C H 0.7208(18) 0.1157(15) 0.3435(8) 0.250 Uiso 1 calc R .
C9 C 0.4996(14) 0.7302(14) 0.3760(7) 0.056(3) Uani 1 d . .
C10 C 0.3802(14) 0.8345(12) 0.3654(7) 0.057(3) Uani 1 d . .
C11 C 0.3302(11) 0.9361(11) 0.4129(6) 0.058(3) Uani 1 d . .
C12 C 0.3039(11) 0.8765(10) 0.4856(6) 0.084(4) Uani 1 d . .
H12A H 0.2720(11) 0.9420(10) 0.5156(6) 0.126 Uiso 1 calc R .
H12B H 0.3866(11) 0.8150(10) 0.5004(6) 0.126 Uiso 1 calc R .
H12C H 0.2367(11) 0.8349(10) 0.4864(6) 0.126 Uiso 1 calc R .
C13 C 0.4342(12) 1.0046(10) 0.4123(6) 0.091(4) Uani 1 d . .
H13A H 0.4007(12) 1.0691(10) 0.4429(6) 0.137 Uiso 1 calc R .
H13B H 0.4497(12) 1.0436(10) 0.3669(6) 0.137 Uiso 1 calc R .
H13C H 0.5177(12) 0.9442(10) 0.4268(6) 0.137 Uiso 1 calc R .
C14 C 0.1971(12) 1.0364(10) 0.3940(5) 0.088(4) Uani 1 d . .
H14A H 0.1695(12) 1.0990(10) 0.4258(5) 0.132 Uiso 1 calc R .
H14B H 0.1285(12) 0.9962(10) 0.3956(5) 0.132 Uiso 1 calc R .
H14C H 0.2095(12) 1.0774(10) 0.3487(5) 0.132 Uiso 1 calc R .
C15 C 0.3171(10) 0.8387(12) 0.3071(8) 0.065(3) Uani 1 d . .
H15A H 0.2410(10) 0.9086(12) 0.2977(8) 0.078 Uiso 1 calc R .
C16 C 0.3593(14) 0.7457(14) 0.2614(6) 0.063(3) Uani 1 d . .
C17 C 0.2817(13) 0.7552(13) 0.1990(6) 0.081(4) Uani 1 d . .
C18 C 0.1846(19) 0.8885(18) 0.1847(9) 0.264(15) Uani 1 d . .
H18A H 0.2329(19) 0.9492(18) 0.1806(9) 0.396 Uiso 1 calc R .
H18B H 0.1146(19) 0.9054(18) 0.2217(9) 0.396 Uiso 1 calc R .
H18C H 0.1444(19) 0.8955(18) 0.1429(9) 0.396 Uiso 1 calc R .
C19 C 0.2217(21) 0.6501(23) 0.2067(8) 0.253(13) Uani 1 d . .
H19A H 0.1607(21) 0.6552(23) 0.2475(8) 0.379 Uiso 1 calc R .
H19B H 0.2927(21) 0.5695(23) 0.2100(8) 0.379 Uiso 1 calc R .
H19C H 0.1729(21) 0.6576(23) 0.1678(8) 0.379 Uiso 1 calc R .
C20 C 0.3742(14) 0.7385(15) 0.1346(7) 0.144(6) Uani 1 d . .
H20A H 0.4167(14) 0.8041(15) 0.1264(7) 0.217 Uiso 1 calc R .
H20B H 0.3226(14) 0.7444(15) 0.0969(7) 0.217 Uiso 1 calc R .
H20C H 0.4425(14) 0.6563(15) 0.1391(7) 0.217 Uiso 1 calc R .
C21 C 0.4735(15) 0.6434(12) 0.2741(6) 0.061(3) Uani 1 d . .
H21A H 0.5045(15) 0.5799(12) 0.2450(6) 0.073 Uiso 1 calc R .
C22 C 0.5428(12) 0.6355(15) 0.3316(7) 0.055(3) Uani 1 d . .
C23 C 0.6532(15) 0.5210(11) 0.3483(6) 0.060(3) Uani 1 d . .
H23A H 0.6697(15) 0.4516(11) 0.3240(6) 0.072 Uiso 1 calc R .
C24 C 0.8461(13) 0.3949(10) 0.4057(5) 0.071(3) Uani 1 d . .
H24A H 0.8211(13) 0.3230(10) 0.3965(5) 0.086 Uiso 1 calc R .
H24B H 0.8676(13) 0.3802(10) 0.4529(5) 0.086 Uiso 1 calc R .
C25 C 0.9699(10) 0.4018(9) 0.3598(6) 0.065(3) Uani 1 d . .
H25A H 1.0019(10) 0.4667(9) 0.3727(6) 0.078 Uiso 1 calc R .
H25B H 1.0413(10) 0.3205(9) 0.3657(6) 0.078 Uiso 1 calc R .
C26 C 0.9093(10) 0.5510(14) 0.2606(8) 0.054(3) Uani 1 d . .
H26A H 0.9154(10) 0.6114(14) 0.2865(8) 0.065 Uiso 1 calc R .
C27 C 0.8658(10) 0.5922(15) 0.1944(7) 0.051(3) Uani 1 d . .
C28 C 0.8302(10) 0.7216(15) 0.1708(7) 0.054(3) Uani 1 d . .
H28A H 0.8398(10) 0.7779(15) 0.1984(7) 0.065 Uiso 1 calc R .
C29 C 0.7815(10) 0.7685(10) 0.1084(8) 0.053(3) Uani 1 d . .
C30 C 0.7444(11) 0.9131(11) 0.0807(5) 0.076(3) Uani 1 d . .
C31 C 0.6172(19) 0.9900(18) 0.1240(10) 0.107(6) Uiso 0.70 d P .
C32 C 0.7177(20) 0.9366(17) 0.0023(10) 0.113(6) Uiso 0.70 d P .
C33 C 0.8652(17) 0.9626(15) 0.0850(9) 0.085(5) Uiso 0.70 d P .
C34 C 0.7634(9) 0.6784(15) 0.0718(5) 0.058(3) Uani 1 d . .
H34A H 0.7280(9) 0.7082(15) 0.0296(5) 0.070 Uiso 1 calc R .
C35 C 0.7936(10) 0.5485(13) 0.0928(7) 0.050(3) Uani 1 d . .
C36 C 0.7655(12) 0.4587(11) 0.0499(6) 0.070(3) Uani 1 d . .
C37 C 0.8978(12) 0.3576(12) 0.0298(6) 0.102(4) Uani 1 d . .
H37A H 0.8799(12) 0.3013(12) 0.0029(6) 0.153 Uiso 1 calc R .
H37B H 0.9381(12) 0.3095(12) 0.0703(6) 0.153 Uiso 1 calc R .
H37C H 0.9590(12) 0.3983(12) 0.0036(6) 0.153 Uiso 1 calc R .
C38 C 0.7003(14) 0.5274(12) -0.0160(6) 0.117(5) Uani 1 d . .
H38A H 0.6164(14) 0.5919(12) -0.0048(6) 0.175 Uiso 1 calc R .
H38B H 0.6831(14) 0.4669(12) -0.0402(6) 0.175 Uiso 1 calc R .
H38C H 0.7607(14) 0.5665(12) -0.0442(6) 0.175 Uiso 1 calc R .
C39 C 0.6679(11) 0.3933(10) 0.0912(6) 0.089(4) Uani 1 d . .
H39A H 0.5843(11) 0.4568(10) 0.1040(6) 0.133 Uiso 1 calc R .
H39B H 0.7081(11) 0.3447(10) 0.1316(6) 0.133 Uiso 1 calc R .
H39C H 0.6502(11) 0.3373(10) 0.0640(6) 0.133 Uiso 1 calc R .
C40 C 0.8506(10) 0.5056(13) 0.1554(8) 0.050(3) Uani 1 d . .
C31A C 0.7742(44) 0.9978(41) 0.1313(22) 0.105(14) Uiso 0.30 d P .
C33A C 0.8483(52) 0.9343(45) 0.0232(27) 0.132(17) Uiso 0.30 d P .
C32A C 0.5974(45) 0.9695(39) 0.0650(22) 0.102(13) Uiso 0.30 d P .

loop_
_atom_type_symbol
_atom_type_description
_atom_type_scat_dispersion_real
_atom_type_scat_dispersion_imag
_atom_type_scat_source
C C 0.0033 0.0016 'International Tables Vol C Tables 4.2.6.8 and 6.1.1.4'
H H 0.0000 0.0000 'International Tables Vol C Tables 4.2.6.8 and 6.1.1.4'
B B 0.0013 0.0007 'International Tables Vol C Tables 4.2.6.8 and 6.1.1.4'
N N 0.0061 0.0033 'International Tables Vol C Tables 4.2.6.8 and 6.1.1.4'
O O 0.0106 0.0060 'International Tables Vol C Tables 4.2.6.8 and 6.1.1.4'

loop_
_geom_angle_atom_site_label_1
_geom_angle_atom_site_label_2
_geom_angle_atom_site_label_3
_geom_angle
_geom_angle_site_symmetry_1
_geom_angle_site_symmetry_3
_geom_angle_publ_flag
O2 B1 O1 112.9(11) . . ?
O2 B1 O5 111.0(12) . . ?
O1 B1 O5 112.8(12) . . ?
O2 B1 N1 110.9(12) . . ?
O1 B1 N1 103.5(11) . . ?
O5 B1 N1 105.2(9) . . ?
O4 B2 O3 113.0(10) . . ?
O4 B2 O6 108.7(11) . . ?
O3 B2 O6 111.2(10) . . ?
O4 B2 N2 105.3(11) . . ?
O3 B2 N2 111.0(11) . . ?
O6 B2 N2 107.2(9) . . ?
C1 O1 B1 118.6(9) . . ?
C3 O2 B1 122.1(10) . . ?
C5 O3 B2 117.1(9) . . ?
C7 O4 B2 119.6(9) . . ?
C9 O5 B1 125.5(9) . . ?
C40 O6 B2 127.0(9) . . ?
C23 N1 C24 117.6(10) . . ?
C23 N1 B1 121.1(10) . . ?
C24 N1 B1 120.5(11) . . ?
C26 N2 C25 118.4(10) . . ?
C26 N2 B2 122.5(10) . . ?
C25 N2 B2 119.0(11) . . ?
C2 C1 O1 116.0(12) . . ?
O2 C3 C4 110.7(10) . . ?
O3 C5 C6 113.5(12) . . ?
O4 C7 C8 111.0(11) . . ?
O5 C9 C22 117.9(13) . . ?
O5 C9 C10 122.1(13) . . ?
C22 C9 C10 120.0(12) . . ?
C15 C10 C9 115.7(10) . . ?
C15 C10 C11 123.0(13) . . ?
C9 C10 C11 121.2(13) . . ?
C10 C11 C13 110.5(9) . . ?
C10 C11 C14 112.7(10) . . ?
C13 C11 C14 107.7(9) . . ?
C10 C11 C12 110.0(9) . . ?
C13 C11 C12 109.2(9) . . ?
C14 C11 C12 106.7(9) . . ?
C10 C15 C16 125.2(10) . . ?
C21 C16 C15 117.8(10) . . ?
C21 C16 C17 120.0(13) . . ?
C15 C16 C17 122.2(13) . . ?
C19 C17 C20 105.1(13) . . ?
C19 C17 C18 115.9(14) . . ?
C20 C17 C18 103.0(13) . . ?
C19 C17 C16 110.3(10) . . ?
C20 C17 C16 111.8(10) . . ?
C18 C17 C16 110.4(11) . . ?
C16 C21 C22 119.4(11) . . ?
C9 C22 C21 121.8(13) . . ?
C9 C22 C23 119.4(12) . . ?
C21 C22 C23 118.6(15) . . ?
N1 C23 C22 121.9(10) . . ?
N1 C24 C25 112.5(8) . . ?
N2 C25 C24 111.7(8) . . ?
N2 C26 C27 123.0(10) . . ?
C40 C27 C28 120.8(12) . . ?
C40 C27 C26 120.1(13) . . ?
C28 C27 C26 119.0(15) . . ?
C29 C28 C27 122.0(10) . . ?
C28 C29 C34 115.3(9) . . ?
C28 C29 C30 122.4(13) . . ?
C34 C29 C30 122.2(14) . . ?
C32A C30 C33A 115.8(26) . . ?
C32A C30 C33 137.4(18) . . ?
C33A C30 C33 52.4(19) . . ?
C32A C30 C31 49.3(16) . . ?
C33A C30 C31 140.4(21) . . ?
C33 C30 C31 109.7(11) . . ?
C32A C30 C29 111.9(17) . . ?
C33A C30 C29 110.2(20) . . ?
C33 C30 C29 110.2(10) . . ?
C31 C30 C29 109.2(10) . . ?
C32A C30 C32 64.0(17) . . ?
C33A C30 C32 56.5(19) . . ?
C33 C30 C32 105.7(11) . . ?
C31 C30 C32 110.5(12) . . ?
C29 C30 C32 111.5(11) . . ?
C32A C30 C31A 108.7(23) . . ?
C33A C30 C31A 96.0(24) . . ?
C33 C30 C31A 46.4(15) . . ?
C31 C30 C31A 65.2(17) . . ?
C29 C30 C31A 113.4(17) . . ?
C32 C30 C31A 133.5(18) . . ?
C32A C31 C30 63.6(22) . . ?
C32A C31 C31A 115.4(28) . . ?
C30 C31 C31A 58.7(17) . . ?
C33A C32 C30 59.5(21) . . ?
C33A C32 C32A 111.1(28) . . ?
C30 C32 C32A 55.9(17) . . ?
C31A C33 C33A 126.1(33) . . ?
C31A C33 C30 68.8(22) . . ?
C33A C33 C30 62.5(23) . . ?
C35 C34 C29 125.7(10) . . ?
C34 C35 C40 115.9(10) . . ?
C34 C35 C36 121.7(14) . . ?
C40 C35 C36 122.4(13) . . ?
C37 C36 C35 109.6(9) . . ?
C37 C36 C39 109.3(9) . . ?
C35 C36 C39 109.8(9) . . ?
C37 C36 C38 107.7(10) . . ?
C35 C36 C38 113.2(11) . . ?
C39 C36 C38 107.2(10) . . ?
O6 C40 C27 119.6(14) . . ?
O6 C40 C35 120.3(14) . . ?
C27 C40 C35 120.1(12) . . ?
C33 C31A C30 64.8(22) . . ?
C33 C31A C31 118.7(32) . . ?
C30 C31A C31 56.2(16) . . ?
C33 C33A C32 124.3(39) . . ?
C33 C33A C30 65.0(24) . . ?
C32 C33A C30 64.0(23) . . ?
C31 C32A C30 67.1(23) . . ?
C31 C32A C32 123.4(33) . . ?
C30 C32A C32 60.1(18) . . ?

loop_
_geom_bond_atom_site_label_1
_geom_bond_atom_site_label_2
_geom_bond_distance
_geom_bond_site_symmetry_2
_geom_bond_publ_flag
B1 O2 1.417(15) . ?
B1 O1 1.424(15) . ?
B1 O5 1.485(14) . ?
B1 N1 1.603(15) . ?
B2 O4 1.419(14) . ?
B2 O3 1.421(14) . ?
B2 O6 1.508(14) . ?
B2 N2 1.572(14) . ?
O1 C1 1.379(13) . ?
O2 C3 1.418(12) . ?
O3 C5 1.399(13) . ?
O4 C7 1.406(12) . ?
O5 C9 1.344(11) . ?
O6 C40 1.326(11) . ?
N1 C23 1.296(12) . ?
N1 C24 1.470(12) . ?
N2 C26 1.298(11) . ?
N2 C25 1.479(11) . ?
C1 C2 1.38(2) . ?
C3 C4 1.427(14) . ?
C5 C6 1.42(2) . ?
C7 C8 1.44(2) . ?
C9 C22 1.401(13) . ?
C9 C10 1.414(13) . ?
C10 C15 1.394(13) . ?
C10 C11 1.502(14) . ?
C11 C13 1.521(12) . ?
C11 C14 1.523(13) . ?
C11 C12 1.527(12) . ?
C15 C16 1.404(13) . ?
C16 C21 1.375(13) . ?
C16 C17 1.541(14) . ?
C17 C19 1.48(2) . ?
C17 C20 1.497(15) . ?
C17 C18 1.51(2) . ?
C21 C22 1.407(12) . ?
C22 C23 1.443(13) . ?
C24 C25 1.502(12) . ?
C26 C27 1.409(13) . ?
C27 C40 1.384(12) . ?
C27 C28 1.390(13) . ?
C28 C29 1.366(12) . ?
C29 C34 1.399(13) . ?
C29 C30 1.562(14) . ?
C30 C32A 1.51(4) . ?
C30 C33A 1.52(5) . ?
C30 C33 1.55(2) . ?
C30 C31 1.56(2) . ?
C30 C32 1.59(2) . ?
C30 C31A 1.60(4) . ?
C31 C32A 1.28(4) . ?
C31 C31A 1.70(4) . ?
C32 C33A 1.47(5) . ?
C32 C32A 1.64(4) . ?
C33 C31A 1.24(4) . ?
C33 C33A 1.36(5) . ?
C34 C35 1.389(13) . ?
C35 C40 1.400(13) . ?
C35 C36 1.526(14) . ?
C36 C37 1.522(13) . ?
C36 C39 1.532(13) . ?
C36 C38 1.534(14) . ?
